data_7127798
loop_
_publ_author_name
'Wu, Dan'
'Hao, Wen-Juan'
'Rao, Qian'
'Lu, Yi'
'Tu, Shu-Jiang'
'Jiang, Bo'

_publ_section_title
;
 Engaging 1,7-diynes in a photocatalytic Kharasch-type
 addition/1,5-(S<sub>N</sub>'')-substitution cascade toward
 \b-gem-dihalovinyl carbonyls.
;
_journal_issue 15
_journal_name_full 'Chemical communications (Cambridge, England)'
_journal_page_first 1911
_journal_page_last 1914
_journal_paper_doi 10.1039/d0cc07880h
_journal_volume 57
_journal_year 2021
_chemical_formula_sum 'C22 H17 Br Cl F2 I O3'
_chemical_formula_weight 609.62
_space_group_IT_number 2
_space_group_name_Hall '-P 1'
_space_group_name_H-M_alt 'P -1'
_symmetry_cell_setting triclinic
_symmetry_space_group_name_H-M 'P -1'
_atom_sites_solution_hydrogens geom
_atom_sites_solution_primary direct
_atom_sites_solution_secondary difmap
_audit_creation_method SHELXL-97
_audit_update_record
;
2020-11-16 deposited with the CCDC.	2021-01-13 downloaded from the CCDC.
;
_cell_angle_alpha 99.895(2)
_cell_angle_beta 92.6680(10)
_cell_angle_gamma 107.318(3)
_cell_formula_units_Z 2
_cell_length_a 9.0114(8)
_cell_length_b 10.0086(9)
_cell_length_c 12.9721(11)
_cell_measurement_reflns_used 2291
_cell_measurement_temperature 298(2)
_cell_measurement_theta_max 24.074
_cell_measurement_theta_min 3.506
_cell_volume 1094.37(17)
_computing_cell_refinement 'Bruker SMART'
_computing_data_collection 'Bruker SMART'
_computing_data_reduction 'Bruker SHELXTL'
_computing_molecular_graphics 'Bruker SHELXTL'
_computing_publication_material 'Bruker SHELXTL'
_computing_structure_refinement 'SHELXL-97 (Sheldrick, 1997)'
_computing_structure_solution 'SHELXS-97 (Sheldrick, 1990)'
_diffrn_ambient_temperature 298(2)
_diffrn_measured_fraction_theta_full 0.985
_diffrn_measured_fraction_theta_max 0.985
_diffrn_measurement_device_type 'CCD area detector'
_diffrn_measurement_method 'phi and omega scans'
_diffrn_radiation_monochromator graphite
_diffrn_radiation_source 'fine-focus sealed tube'
_diffrn_radiation_type MoK\a
_diffrn_radiation_wavelength 0.71073
_diffrn_reflns_av_R_equivalents 0.0533
_diffrn_reflns_av_sigmaI/netI 0.0606
_diffrn_reflns_limit_h_max 9
_diffrn_reflns_limit_h_min -10
_diffrn_reflns_limit_k_max 11
_diffrn_reflns_limit_k_min -9
_diffrn_reflns_limit_l_max 15
_diffrn_reflns_limit_l_min -15
_diffrn_reflns_number 5588
_diffrn_reflns_theta_full 25.02
_diffrn_reflns_theta_max 25.02
_diffrn_reflns_theta_min 2.17
_exptl_absorpt_coefficient_mu 3.449
_exptl_absorpt_correction_T_max 0.4451
_exptl_absorpt_correction_T_min 0.0080
_exptl_absorpt_correction_type multi-scan
_exptl_absorpt_process_details sadabs
_exptl_crystal_colour yellow
_exptl_crystal_density_diffrn 1.850
_exptl_crystal_density_method 'not measured'
_exptl_crystal_description block
_exptl_crystal_F_000 592
_exptl_crystal_size_max 0.40
_exptl_crystal_size_mid 0.36
_exptl_crystal_size_min 0.28
_refine_diff_density_max 1.223
_refine_diff_density_min -1.971
_refine_diff_density_rms 0.189
_refine_ls_extinction_method none
_refine_ls_goodness_of_fit_ref 1.056
_refine_ls_hydrogen_treatment mixed
_refine_ls_matrix_type full
_refine_ls_number_parameters 273
_refine_ls_number_reflns 3794
_refine_ls_number_restraints 0
_refine_ls_restrained_S_all 1.056
_refine_ls_R_factor_all 0.0838
_refine_ls_R_factor_gt 0.0642
_refine_ls_shift/su_max 0.000
_refine_ls_shift/su_mean 0.000
_refine_ls_structure_factor_coef Fsqd
_refine_ls_weighting_details 'calc w=1/[\s^2^(Fo^2^)+(0.1247P)^2^+0.0000P] where P=(Fo^2^+2Fc^2^)/3'
_refine_ls_weighting_scheme calc
_refine_ls_wR_factor_gt 0.1806
_refine_ls_wR_factor_ref 0.1958
_reflns_number_gt 2707
_reflns_number_total 3794
_reflns_threshold_expression >2sigma(I)
_cod_data_source_file d0cc07880h2.cif
_cod_data_source_block 191231b
_cod_depositor_comments
;
The following automatic conversions were performed:

data item '_symmetry_cell_setting' value 'Triclinic' was changed to
'triclinic' in accordance with the
/home/data/users/saulius/crontab/automatic-downloads/rss-feeds/RSC/lib/dictionaries/cif_core.dic
dictionary named 'cif_core.dic' version 2.4.2 last updated on
2011-04-26.

Automatic conversion script
Id: cif_fix_values 7556 2019-12-06 15:28:31Z antanas 

 Adding full bibliography for 7127797--7127798.cif.
;
_cod_original_sg_symbol_H-M P-1
_cod_database_code 7127798

loop_
_symmetry_equiv_pos_as_xyz
'x, y, z'
'-x, -y, -z'

loop_
_atom_site_label
_atom_site_type_symbol
_atom_site_fract_x
_atom_site_fract_y
_atom_site_fract_z
_atom_site_U_iso_or_equiv
_atom_site_adp_type
_atom_site_occupancy
_atom_site_symmetry_multiplicity
_atom_site_calc_flag
_atom_site_refinement_flags
_atom_site_disorder_assembly
_atom_site_disorder_group
Br1 Br 0.89743(12) -0.04005(13) 0.21140(8) 0.0835(4) Uani 1 1 d . . .
Cl1 Cl 0.7407(3) 0.0390(3) 0.9228(2) 0.0793(7) Uani 1 1 d . . .
F1 F 1.0123(7) 0.2990(7) 0.6413(5) 0.0906(19) Uani 1 1 d . . .
F2 F 1.0708(6) 0.5177(7) 0.6230(4) 0.0912(19) Uani 1 1 d . . .
I1 I 0.26824(6) 0.22559(7) 0.39598(4) 0.0647(3) Uani 1 1 d . . .
O1 O 0.9208(7) 0.5669(6) 0.8063(4) 0.0592(14) Uani 1 1 d . . .
O2 O 1.0569(8) 0.4220(8) 0.8364(5) 0.0752(18) Uani 1 1 d . . .
O3 O 0.3876(8) 0.5105(7) 0.8098(6) 0.0750(18) Uani 1 1 d . . .
H3 H 0.3094 0.4460 0.8159 0.112 Uiso 1 1 calc R . .
C1 C 0.9867(9) 0.4668(9) 0.7792(6) 0.0529(19) Uani 1 1 d . . .
C2 C 0.9628(9) 0.4164(10) 0.6605(6) 0.055(2) Uani 1 1 d . . .
C3 C 0.8084(9) 0.3889(8) 0.6037(6) 0.0483(17) Uani 1 1 d . . .
H3A H 0.8073 0.4142 0.5380 0.058 Uiso 1 1 calc R . .
C4 C 0.6704(7) 0.3316(7) 0.6365(5) 0.0370(14) Uani 1 1 d . . .
C5 C 0.5234(8) 0.3162(7) 0.5751(5) 0.0428(16) Uani 1 1 d . . .
C6 C 0.4133(9) 0.3788(8) 0.6383(6) 0.0517(18) Uani 1 1 d . . .
H6A H 0.3183 0.3031 0.6422 0.062 Uiso 1 1 calc R . .
H6B H 0.3853 0.4468 0.6026 0.062 Uiso 1 1 calc R . .
C7 C 0.4879(10) 0.4533(9) 0.7496(6) 0.0512(18) Uani 1 1 d . . .
H7 H 0.5791 0.5332 0.7431 0.061 Uiso 1 1 calc R . .
C8 C 0.5466(8) 0.3511(8) 0.7988(6) 0.0446(16) Uani 1 1 d . . .
C9 C 0.6437(8) 0.2894(7) 0.7396(5) 0.0413(15) Uani 1 1 d . . .
C10 C 0.7031(8) 0.1934(8) 0.7781(6) 0.0465(17) Uani 1 1 d . . .
H10 H 0.7664 0.1508 0.7387 0.056 Uiso 1 1 calc R . .
C11 C 0.6687(10) 0.1610(9) 0.8746(6) 0.0543(19) Uani 1 1 d . . .
C12 C 0.5753(10) 0.2231(10) 0.9340(7) 0.062(2) Uani 1 1 d . . .
H12 H 0.5526 0.2003 0.9992 0.074 Uiso 1 1 calc R . .
C13 C 0.5159(10) 0.3185(9) 0.8965(6) 0.058(2) Uani 1 1 d . . .
H13 H 0.4544 0.3618 0.9371 0.070 Uiso 1 1 calc R . .
C14 C 0.4900(8) 0.2495(7) 0.4750(6) 0.0452(16) Uani 1 1 d . . .
C15 C 0.5840(8) 0.1785(7) 0.4092(5) 0.0400(15) Uani 1 1 d . . .
C16 C 0.6599(9) 0.0921(8) 0.4503(6) 0.0469(17) Uani 1 1 d . . .
H16 H 0.6479 0.0782 0.5189 0.056 Uiso 1 1 calc R . .
C17 C 0.7520(10) 0.0274(8) 0.3909(7) 0.0548(19) Uani 1 1 d . . .
H17 H 0.8001 -0.0308 0.4186 0.066 Uiso 1 1 calc R . .
C18 C 0.7712(9) 0.0502(9) 0.2915(6) 0.0526(19) Uani 1 1 d . . .
C19 C 0.6999(11) 0.1325(10) 0.2480(7) 0.064(2) Uani 1 1 d . . .
H19 H 0.7137 0.1457 0.1794 0.077 Uiso 1 1 calc R . .
C20 C 0.6063(9) 0.1966(9) 0.3075(6) 0.0541(19) Uani 1 1 d . . .
H20 H 0.5575 0.2530 0.2779 0.065 Uiso 1 1 calc R . .
C21 C 0.9341(15) 0.6252(12) 0.9189(7) 0.088(3) Uani 1 1 d . . .
H21A H 0.8949 0.5486 0.9570 0.105 Uiso 1 1 calc R . .
H21B H 1.0427 0.6746 0.9450 0.105 Uiso 1 1 calc R . .
C22 C 0.8433(16) 0.7236(13) 0.9348(9) 0.107(4) Uani 1 1 d . . .
H22A H 0.8805 0.7972 0.8949 0.160 Uiso 1 1 calc R . .
H22B H 0.8542 0.7658 1.0081 0.160 Uiso 1 1 calc R . .
H22C H 0.7352 0.6730 0.9118 0.160 Uiso 1 1 calc R . .

loop_
_atom_site_aniso_label
_atom_site_aniso_U_11
_atom_site_aniso_U_22
_atom_site_aniso_U_33
_atom_site_aniso_U_23
_atom_site_aniso_U_13
_atom_site_aniso_U_12
Br1 0.0752(7) 0.1126(8) 0.0673(6) -0.0079(5) 0.0148(5) 0.0494(6)
Cl1 0.0991(18) 0.0884(16) 0.0763(16) 0.0416(13) 0.0139(13) 0.0528(15)
F1 0.068(3) 0.132(5) 0.080(4) -0.019(3) -0.002(3) 0.067(4)
F2 0.057(3) 0.142(5) 0.055(3) 0.028(3) 0.011(2) -0.003(3)
I1 0.0533(4) 0.0896(5) 0.0554(4) 0.0172(3) -0.0081(2) 0.0286(3)
O1 0.067(4) 0.077(4) 0.037(3) 0.005(3) -0.005(2) 0.032(3)
O2 0.071(4) 0.112(5) 0.058(4) 0.022(3) -0.001(3) 0.050(4)
O3 0.082(5) 0.083(4) 0.081(4) 0.011(4) 0.033(4) 0.057(4)
C1 0.047(4) 0.073(5) 0.042(4) 0.015(4) 0.010(3) 0.021(4)
C2 0.039(4) 0.084(6) 0.048(4) 0.012(4) 0.010(3) 0.026(4)
C3 0.052(4) 0.062(4) 0.034(4) 0.008(3) 0.013(3) 0.024(4)
C4 0.033(3) 0.049(4) 0.033(3) 0.005(3) 0.000(3) 0.022(3)
C5 0.048(4) 0.048(4) 0.039(4) 0.006(3) 0.002(3) 0.025(3)
C6 0.048(4) 0.058(4) 0.058(5) 0.004(4) 0.006(3) 0.033(4)
C7 0.057(4) 0.065(5) 0.043(4) 0.006(3) 0.011(3) 0.037(4)
C8 0.045(4) 0.054(4) 0.043(4) 0.011(3) 0.014(3) 0.026(3)
C9 0.042(4) 0.046(4) 0.040(4) 0.008(3) 0.005(3) 0.020(3)
C10 0.044(4) 0.053(4) 0.047(4) 0.006(3) 0.008(3) 0.022(3)
C11 0.054(5) 0.060(4) 0.056(5) 0.019(4) 0.004(4) 0.024(4)
C12 0.065(5) 0.088(6) 0.050(5) 0.033(4) 0.020(4) 0.037(5)
C13 0.063(5) 0.078(5) 0.046(4) 0.016(4) 0.024(4) 0.034(5)
C14 0.045(4) 0.047(4) 0.046(4) 0.014(3) 0.000(3) 0.016(3)
C15 0.042(4) 0.049(4) 0.032(3) 0.007(3) -0.001(3) 0.020(3)
C16 0.050(4) 0.052(4) 0.043(4) 0.011(3) 0.004(3) 0.021(4)
C17 0.062(5) 0.052(4) 0.057(5) 0.011(4) 0.010(4) 0.026(4)
C18 0.048(4) 0.067(5) 0.042(4) -0.001(4) -0.002(3) 0.024(4)
C19 0.071(6) 0.083(6) 0.043(4) 0.011(4) 0.009(4) 0.034(5)
C20 0.058(5) 0.073(5) 0.043(4) 0.018(4) -0.001(3) 0.035(4)
C21 0.113(9) 0.100(8) 0.047(5) -0.011(5) -0.001(5) 0.044(7)
C22 0.139(12) 0.100(8) 0.077(8) -0.011(6) 0.007(7) 0.047(8)

loop_
_atom_type_symbol
_atom_type_description
_atom_type_scat_dispersion_real
_atom_type_scat_dispersion_imag
_atom_type_scat_source
C C 0.0033 0.0016 'International Tables Vol C Tables 4.2.6.8 and 6.1.1.4'
H H 0.0000 0.0000 'International Tables Vol C Tables 4.2.6.8 and 6.1.1.4'
O O 0.0106 0.0060 'International Tables Vol C Tables 4.2.6.8 and 6.1.1.4'
F F 0.0171 0.0103 'International Tables Vol C Tables 4.2.6.8 and 6.1.1.4'
Cl Cl 0.1484 0.1585 'International Tables Vol C Tables 4.2.6.8 and 6.1.1.4'
Br Br -0.2901 2.4595 'International Tables Vol C Tables 4.2.6.8 and 6.1.1.4'
I I -0.4742 1.8119 'International Tables Vol C Tables 4.2.6.8 and 6.1.1.4'

loop_
_geom_angle_atom_site_label_1
_geom_angle_atom_site_label_2
_geom_angle_atom_site_label_3
_geom_angle
_geom_angle_site_symmetry_1
_geom_angle_site_symmetry_3
_geom_angle_publ_flag
C1 O1 C21 116.1(7) . . ?
C7 O3 H3 109.5 . . ?
O2 C1 O1 126.4(7) . . ?
O2 C1 C2 123.5(8) . . ?
O1 C1 C2 110.1(7) . . ?
F2 C2 F1 104.5(7) . . ?
F2 C2 C3 109.6(7) . . ?
F1 C2 C3 111.2(7) . . ?
F2 C2 C1 104.9(6) . . ?
F1 C2 C1 105.9(7) . . ?
C3 C2 C1 119.6(6) . . ?
C4 C3 C2 126.7(7) . . ?
C4 C3 H3A 116.6 . . ?
C2 C3 H3A 116.6 . . ?
C3 C4 C5 121.8(6) . . ?
C3 C4 C9 126.1(6) . . ?
C5 C4 C9 111.8(6) . . ?
C14 C5 C4 122.3(6) . . ?
C14 C5 C6 124.3(7) . . ?
C4 C5 C6 113.4(6) . . ?
C5 C6 C7 111.7(6) . . ?
C5 C6 H6A 109.3 . . ?
C7 C6 H6A 109.3 . . ?
C5 C6 H6B 109.3 . . ?
C7 C6 H6B 109.3 . . ?
H6A C6 H6B 107.9 . . ?
O3 C7 C8 113.7(6) . . ?
O3 C7 C6 112.7(7) . . ?
C8 C7 C6 108.3(6) . . ?
O3 C7 H7 107.3 . . ?
C8 C7 H7 107.3 . . ?
C6 C7 H7 107.3 . . ?
C13 C8 C9 119.4(7) . . ?
C13 C8 C7 125.4(7) . . ?
C9 C8 C7 115.2(6) . . ?
C10 C9 C8 119.5(6) . . ?
C10 C9 C4 125.0(6) . . ?
C8 C9 C4 115.4(6) . . ?
C11 C10 C9 119.9(7) . . ?
C11 C10 H10 120.0 . . ?
C9 C10 H10 120.0 . . ?
C10 C11 C12 120.8(7) . . ?
C10 C11 Cl1 120.2(6) . . ?
C12 C11 Cl1 119.0(6) . . ?
C13 C12 C11 119.7(7) . . ?
C13 C12 H12 120.1 . . ?
C11 C12 H12 120.1 . . ?
C12 C13 C8 120.6(7) . . ?
C12 C13 H13 119.7 . . ?
C8 C13 H13 119.7 . . ?
C5 C14 C15 128.4(7) . . ?
C5 C14 I1 118.9(5) . . ?
C15 C14 I1 112.7(5) . . ?
C20 C15 C16 117.1(7) . . ?
C20 C15 C14 122.5(6) . . ?
C16 C15 C14 120.3(6) . . ?
C17 C16 C15 121.4(7) . . ?
C17 C16 H16 119.3 . . ?
C15 C16 H16 119.3 . . ?
C18 C17 C16 119.0(8) . . ?
C18 C17 H17 120.5 . . ?
C16 C17 H17 120.5 . . ?
C19 C18 C17 121.9(8) . . ?
C19 C18 Br1 119.9(6) . . ?
C17 C18 Br1 118.2(6) . . ?
C18 C19 C20 119.1(8) . . ?
C18 C19 H19 120.5 . . ?
C20 C19 H19 120.5 . . ?
C15 C20 C19 121.5(7) . . ?
C15 C20 H20 119.2 . . ?
C19 C20 H20 119.2 . . ?
C22 C21 O1 108.4(9) . . ?
C22 C21 H21A 110.0 . . ?
O1 C21 H21A 110.0 . . ?
C22 C21 H21B 110.0 . . ?
O1 C21 H21B 110.0 . . ?
H21A C21 H21B 108.4 . . ?
C21 C22 H22A 109.5 . . ?
C21 C22 H22B 109.5 . . ?
H22A C22 H22B 109.5 . . ?
C21 C22 H22C 109.5 . . ?
H22A C22 H22C 109.5 . . ?
H22B C22 H22C 109.5 . . ?

loop_
_geom_bond_atom_site_label_1
_geom_bond_atom_site_label_2
_geom_bond_distance
_geom_bond_site_symmetry_2
_geom_bond_publ_flag
Br1 C18 1.894(8) . ?
Cl1 C11 1.732(8) . ?
F1 C2 1.365(10) . ?
F2 C2 1.356(10) . ?
I1 C14 2.131(7) . ?
O1 C1 1.317(10) . ?
O1 C21 1.462(10) . ?
O2 C1 1.180(10) . ?
O3 C7 1.405(9) . ?
O3 H3 0.8200 . ?
C1 C2 1.519(10) . ?
C2 C3 1.470(11) . ?
C3 C4 1.328(10) . ?
C3 H3A 0.9300 . ?
C4 C5 1.466(9) . ?
C4 C9 1.480(9) . ?
C5 C14 1.329(10) . ?
C5 C6 1.523(10) . ?
C6 C7 1.527(11) . ?
C6 H6A 0.9700 . ?
C6 H6B 0.9700 . ?
C7 C8 1.500(11) . ?
C7 H7 0.9800 . ?
C8 C13 1.382(10) . ?
C8 C9 1.399(9) . ?
C9 C10 1.380(10) . ?
C10 C11 1.373(11) . ?
C10 H10 0.9300 . ?
C11 C12 1.376(12) . ?
C12 C13 1.369(12) . ?
C12 H12 0.9300 . ?
C13 H13 0.9300 . ?
C14 C15 1.473(10) . ?
C15 C20 1.379(10) . ?
C15 C16 1.405(10) . ?
C16 C17 1.382(11) . ?
C16 H16 0.9300 . ?
C17 C18 1.359(11) . ?
C17 H17 0.9300 . ?
C18 C19 1.360(12) . ?
C19 C20 1.390(12) . ?
C19 H19 0.9300 . ?
C20 H20 0.9300 . ?
C21 C22 1.452(16) . ?
C21 H21A 0.9700 . ?
C21 H21B 0.9700 . ?
C22 H22A 0.9600 . ?
C22 H22B 0.9600 . ?
C22 H22C 0.9600 . ?

loop_
_geom_torsion_atom_site_label_1
_geom_torsion_atom_site_label_2
_geom_torsion_atom_site_label_3
_geom_torsion_atom_site_label_4
_geom_torsion
_geom_torsion_site_symmetry_1
_geom_torsion_site_symmetry_2
_geom_torsion_site_symmetry_3
_geom_torsion_site_symmetry_4
_geom_torsion_publ_flag
C21 O1 C1 O2 -1.4(13) . . . . ?
C21 O1 C1 C2 179.7(8) . . . . ?
O2 C1 C2 F2 -99.8(10) . . . . ?
O1 C1 C2 F2 79.1(8) . . . . ?
O2 C1 C2 F1 10.4(11) . . . . ?
O1 C1 C2 F1 -170.7(7) . . . . ?
O2 C1 C2 C3 136.8(9) . . . . ?
O1 C1 C2 C3 -44.3(10) . . . . ?
F2 C2 C3 C4 -158.5(8) . . . . ?
F1 C2 C3 C4 86.5(9) . . . . ?
C1 C2 C3 C4 -37.5(12) . . . . ?
C2 C3 C4 C5 176.7(7) . . . . ?
C2 C3 C4 C9 2.9(12) . . . . ?
C3 C4 C5 C14 54.4(10) . . . . ?
C9 C4 C5 C14 -131.0(7) . . . . ?
C3 C4 C5 C6 -127.7(7) . . . . ?
C9 C4 C5 C6 46.9(8) . . . . ?
C14 C5 C6 C7 -177.9(7) . . . . ?
C4 C5 C6 C7 4.2(9) . . . . ?
C5 C6 C7 O3 -179.3(6) . . . . ?
C5 C6 C7 C8 -52.6(8) . . . . ?
O3 C7 C8 C13 -3.5(12) . . . . ?
C6 C7 C8 C13 -129.6(8) . . . . ?
O3 C7 C8 C9 178.5(7) . . . . ?
C6 C7 C8 C9 52.4(9) . . . . ?
C13 C8 C9 C10 2.1(11) . . . . ?
C7 C8 C9 C10 -179.7(7) . . . . ?
C13 C8 C9 C4 -179.6(7) . . . . ?
C7 C8 C9 C4 -1.4(9) . . . . ?
C3 C4 C9 C10 -57.6(11) . . . . ?
C5 C4 C9 C10 128.1(7) . . . . ?
C3 C4 C9 C8 124.2(8) . . . . ?
C5 C4 C9 C8 -50.1(8) . . . . ?
C8 C9 C10 C11 -1.0(11) . . . . ?
C4 C9 C10 C11 -179.1(7) . . . . ?
C9 C10 C11 C12 0.0(12) . . . . ?
C9 C10 C11 Cl1 179.2(6) . . . . ?
C10 C11 C12 C13 0.0(13) . . . . ?
Cl1 C11 C12 C13 -179.2(7) . . . . ?
C11 C12 C13 C8 1.2(14) . . . . ?
C9 C8 C13 C12 -2.2(13) . . . . ?
C7 C8 C13 C12 179.9(8) . . . . ?
C4 C5 C14 C15 1.5(11) . . . . ?
C6 C5 C14 C15 -176.2(7) . . . . ?
C4 C5 C14 I1 177.3(5) . . . . ?
C6 C5 C14 I1 -0.4(10) . . . . ?
C5 C14 C15 C20 -135.1(8) . . . . ?
I1 C14 C15 C20 48.9(8) . . . . ?
C5 C14 C15 C16 42.6(11) . . . . ?
I1 C14 C15 C16 -133.3(6) . . . . ?
C20 C15 C16 C17 -0.4(11) . . . . ?
C14 C15 C16 C17 -178.3(7) . . . . ?
C15 C16 C17 C18 1.1(12) . . . . ?
C16 C17 C18 C19 -1.3(13) . . . . ?
C16 C17 C18 Br1 -179.8(6) . . . . ?
C17 C18 C19 C20 0.8(13) . . . . ?
Br1 C18 C19 C20 179.3(6) . . . . ?
C16 C15 C20 C19 -0.1(12) . . . . ?
C14 C15 C20 C19 177.7(7) . . . . ?
C18 C19 C20 C15 -0.1(13) . . . . ?
C1 O1 C21 C22 -174.8(9) . . . . ?
